data_7108023
loop_
_publ_author_name
'Radu Custelcean'
'Peter V. Bonnesen'
'Benjamin D. Roach'
'Nathan C. Duncan'

_publ_section_title
;
 Ion-pair triple helicates and mesocates self-assembled from ditopic
 2,2'-bipyridine-bis(urea) ligands and Ni(II) or Fe(II) sulfate salts
;
_journal_name_full Chem.Commun.
_journal_page_first 7438
_journal_paper_doi 10.1039/c2cc33062h
_journal_volume 48
_journal_year 2012
_chemical_formula_sum 'C83 H80 N24 Ni O18 S'
_chemical_formula_weight 1792.48
_chemical_name_common H1a
_chemical_name_systematic
;
?
;
_space_group_IT_number 2
_symmetry_cell_setting triclinic
_symmetry_space_group_name_Hall '-P 1'
_symmetry_space_group_name_H-M 'P -1'
_atom_sites_solution_hydrogens geom
_atom_sites_solution_primary direct
_atom_sites_solution_secondary difmap
_audit_creation_method SHELXL-97
_cell_angle_alpha 74.412(4)
_cell_angle_beta 77.467(4)
_cell_angle_gamma 69.753(4)
_cell_formula_units_Z 2
_cell_length_a 13.867(3)
_cell_length_b 18.673(4)
_cell_length_c 18.691(4)
_cell_measurement_temperature 173(2)
_cell_volume 4332.4(16)
_computing_structure_refinement 'SHELXL-97 (Sheldrick, 2008)'
_computing_structure_solution 'SHELXS-97 (Sheldrick, 2008)'
_diffrn_ambient_temperature 173(2)
_diffrn_measured_fraction_theta_full 0.999
_diffrn_measured_fraction_theta_max 0.999
_diffrn_radiation_monochromator graphite
_diffrn_radiation_source 'fine-focus sealed tube'
_diffrn_radiation_type MoK\a
_diffrn_radiation_wavelength 0.71073
_diffrn_reflns_av_R_equivalents 0.0672
_diffrn_reflns_av_sigmaI/netI 0.0969
_diffrn_reflns_limit_h_max 16
_diffrn_reflns_limit_h_min -16
_diffrn_reflns_limit_k_max 22
_diffrn_reflns_limit_k_min -22
_diffrn_reflns_limit_l_max 22
_diffrn_reflns_limit_l_min -22
_diffrn_reflns_number 41988
_diffrn_reflns_theta_full 25.00
_diffrn_reflns_theta_max 25.00
_diffrn_reflns_theta_min 1.66
_exptl_absorpt_coefficient_mu 0.331
_exptl_absorpt_correction_T_max 0.9398
_exptl_absorpt_correction_T_min 0.9102
_exptl_absorpt_correction_type multi-scan
_exptl_absorpt_process_details SADABS
_exptl_crystal_colour orange
_exptl_crystal_density_diffrn 1.374
_exptl_crystal_density_method 'not measured'
_exptl_crystal_description prism
_exptl_crystal_F_000 1868
_exptl_crystal_size_max 0.29
_exptl_crystal_size_mid 0.20
_exptl_crystal_size_min 0.19
_refine_diff_density_max 0.993
_refine_diff_density_min -0.533
_refine_diff_density_rms 0.084
_refine_ls_extinction_method none
_refine_ls_goodness_of_fit_ref 1.005
_refine_ls_hydrogen_treatment constr
_refine_ls_matrix_type full
_refine_ls_number_parameters 1139
_refine_ls_number_reflns 15248
_refine_ls_number_restraints 0
_refine_ls_restrained_S_all 1.005
_refine_ls_R_factor_all 0.1407
_refine_ls_R_factor_gt 0.0901
_refine_ls_shift/su_max 0.000
_refine_ls_shift/su_mean 0.000
_refine_ls_structure_factor_coef Fsqd
_refine_ls_weighting_details 'calc w=1/[\s^2^(Fo^2^)+(0.1612P)^2^+0.0000P] where P=(Fo^2^+2Fc^2^)/3'
_refine_ls_weighting_scheme calc
_refine_ls_wR_factor_gt 0.2471
_refine_ls_wR_factor_ref 0.2797
_reflns_number_gt 8114
_reflns_number_total 15248
_reflns_threshold_expression >2sigma(I)
_cod_data_source_file c2cc33062h.txt
_cod_data_source_block c:\frames\469\work\469sq
_cod_original_cell_volume 4332.2(15)
_cod_original_sg_symbol_H-M P-1
_cod_database_code 7108023

loop_
_symmetry_equiv_pos_as_xyz
'x, y, z'
'-x, -y, -z'

loop_
_atom_site_label
_atom_site_type_symbol
_atom_site_fract_x
_atom_site_fract_y
_atom_site_fract_z
_atom_site_U_iso_or_equiv
_atom_site_adp_type
_atom_site_occupancy
_atom_site_symmetry_multiplicity
_atom_site_calc_flag
_atom_site_refinement_flags
Ni1 Ni 0.81919(6) 0.83743(4) 0.33012(3) 0.0760(3) Uani 1 1 d .
S1 S 0.67272(9) 1.24988(8) 0.22812(6) 0.0620(4) Uani 1 1 d .
O1 O 0.7405(3) 1.2901(2) 0.23822(18) 0.0724(10) Uani 1 1 d .
N1 N 0.8832(4) 0.7611(3) 0.2558(2) 0.0782(13) Uani 1 1 d .
C1 C 0.9661(5) 0.7736(3) 0.2085(3) 0.0756(16) Uani 1 1 d .
O2 O 0.7193(3) 1.1640(2) 0.25300(19) 0.0773(10) Uani 1 1 d .
N2 N 0.9356(3) 0.8827(3) 0.2638(2) 0.0671(12) Uani 1 1 d .
C2 C 1.0242(5) 0.7237(4) 0.1593(3) 0.0851(18) Uani 1 1 d .
H2 H 1.0841 0.7324 0.1270 0.102 Uiso 1 1 calc R
O3 O 0.6603(2) 1.2668(2) 0.14833(17) 0.0732(10) Uani 1 1 d .
N3 N 0.6951(5) 0.7927(3) 0.3771(3) 0.0915(16) Uani 1 1 d .
C3 C 0.9913(6) 0.6618(4) 0.1595(4) 0.094(2) Uani 1 1 d .
H3 H 1.0286 0.6274 0.1266 0.113 Uiso 1 1 calc R
O4 O 0.5711(3) 1.2741(2) 0.27319(18) 0.0751(10) Uani 1 1 d .
N4 N 0.7072(4) 0.9078(3) 0.2614(2) 0.0658(11) Uani 1 1 d .
C4 C 0.9048(6) 0.6494(4) 0.2072(4) 0.0927(19) Uani 1 1 d .
H4 H 0.8813 0.6073 0.2072 0.111 Uiso 1 1 calc R
O5 O 0.8588(3) 1.0627(2) 0.0208(2) 0.0792(10) Uani 1 1 d .
N5 N 0.9148(4) 0.7690(3) 0.4108(2) 0.0897(15) Uani 1 1 d .
C5 C 0.8532(6) 0.7000(4) 0.2549(3) 0.0889(18) Uani 1 1 d .
H5 H 0.7942 0.6914 0.2885 0.107 Uiso 1 1 calc R
O6 O 0.8998(3) 1.4068(2) 0.00434(18) 0.0692(9) Uani 1 1 d .
N6 N 0.7781(3) 0.9091(3) 0.4071(2) 0.0689(12) Uani 1 1 d .
C6 C 0.9909(4) 0.8441(3) 0.2101(3) 0.0694(15) Uani 1 1 d .
O7 O 0.4598(3) 1.0503(3) 0.3923(2) 0.1001(15) Uani 1 1 d .
N7 N 0.9425(3) 1.1071(3) 0.2580(2) 0.0705(12) Uani 1 1 d .
H7 H 0.8837 1.1298 0.2391 0.085 Uiso 1 1 calc R
C7 C 1.0615(5) 0.8745(4) 0.1561(3) 0.0800(17) Uani 1 1 d .
H7A H 1.1011 0.8471 0.1180 0.096 Uiso 1 1 calc R
O8 O 0.3001(3) 1.3508(3) 0.1247(2) 0.0963(13) Uani 1 1 d .
N8 N 0.8547(3) 1.1490(3) 0.3652(2) 0.0694(12) Uani 1 1 d .
H8 H 0.7993 1.1659 0.3424 0.083 Uiso 1 1 calc R
C8 C 1.0740(4) 0.9434(4) 0.1575(3) 0.0738(16) Uani 1 1 d .
H8A H 1.1215 0.9644 0.1203 0.089 Uiso 1 1 calc R
O9 O 1.0316(3) 1.0998(2) 0.3496(2) 0.0830(11) Uani 1 1 d .
N9 N 0.7183(3) 1.2828(3) 0.4074(2) 0.0767(13) Uani 1 1 d .
H9 H 0.7360 1.2765 0.3608 0.092 Uiso 1 1 calc R
C9 C 1.0170(4) 0.9823(3) 0.2136(3) 0.0653(14) Uani 1 1 d .
O10 O 0.6149(3) 1.3742(2) 0.47522(18) 0.0740(10) Uani 1 1 d .
N10 N 0.5878(3) 1.3823(3) 0.3574(2) 0.0812(14) Uani 1 1 d .
H10 H 0.6077 1.3563 0.3211 0.097 Uiso 1 1 calc R
C10 C 0.9496(4) 0.9496(3) 0.2667(3) 0.0635(13) Uani 1 1 d .
H10A H 0.9118 0.9751 0.3065 0.076 Uiso 1 1 calc R
O11 O 0.2739(4) 1.7398(3) 0.0451(2) 0.1073(15) Uani 1 1 d .
N11 N 0.7227(3) 1.1135(3) 0.1017(2) 0.0705(12) Uani 1 1 d .
H11 H 0.6992 1.1428 0.1354 0.085 Uiso 1 1 calc R
C11 C 1.0301(4) 1.0603(4) 0.2167(3) 0.0751(16) Uani 1 1 d .
H11A H 1.0928 1.0491 0.2401 0.090 Uiso 1 1 calc R
H11B H 1.0411 1.0905 0.1649 0.090 Uiso 1 1 calc R
O12 O 0.4385(5) 1.7266(3) 0.0292(3) 0.1130(16) Uani 1 1 d .
N12 N 0.8589(3) 1.1618(2) 0.0736(2) 0.0615(11) Uani 1 1 d .
H12 H 0.8216 1.1913 0.1056 0.074 Uiso 1 1 calc R
C12 C 0.9497(4) 1.1165(3) 0.3259(3) 0.0663(14) Uani 1 1 d .
O13 O 0.2317(7) 1.6689(6) 0.2289(5) 0.279(7) Uani 1 1 d .
N13 N 0.8968(3) 1.2921(3) 0.0875(2) 0.0649(11) Uani 1 1 d .
H13 H 0.8654 1.2721 0.1305 0.078 Uiso 1 1 calc R
C13 C 0.8420(4) 1.1566(3) 0.4400(3) 0.0720(15) Uani 1 1 d .
O14 O 0.2276(8) 1.6979(5) 0.3285(5) 0.248(6) Uani 1 1 d .
N14 N 0.8000(3) 1.4068(3) 0.1202(2) 0.0666(11) Uani 1 1 d .
H14 H 0.7791 1.3749 0.1597 0.080 Uiso 1 1 calc R
C14 C 0.8973(5) 1.0969(4) 0.4927(3) 0.0821(17) Uani 1 1 d .
H14A H 0.9441 1.0508 0.4778 0.099 Uiso 1 1 calc R
O15 O 0.6223(4) 1.7724(3) 0.0843(4) 0.1119(15) Uani 1 1 d .
N15 N 0.5461(3) 1.1343(3) 0.3905(2) 0.0694(12) Uani 1 1 d .
H15 H 0.5643 1.1757 0.3649 0.083 Uiso 1 1 calc R
C15 C 0.8853(6) 1.1036(4) 0.5650(3) 0.105(2) Uani 1 1 d .
H15A H 0.9207 1.0611 0.6006 0.126 Uiso 1 1 calc R
O16 O 0.5781(5) 1.7340(3) 0.2017(4) 0.140(2) Uani 1 1 d .
N16 N 0.4502(3) 1.1595(3) 0.2964(2) 0.0788(14) Uani 1 1 d .
H16 H 0.4651 1.2038 0.2826 0.095 Uiso 1 1 calc R
C16 C 0.8242(6) 1.1691(4) 0.5864(3) 0.121(3) Uani 1 1 d .
H16A H 0.8203 1.1745 0.6361 0.145 Uiso 1 1 calc R
N17 N 0.4440(3) 1.2487(3) 0.1536(2) 0.0725(13) Uani 1 1 d .
H17 H 0.5115 1.2344 0.1537 0.087 Uiso 1 1 calc R
C17 C 0.7651(6) 1.2309(4) 0.5353(3) 0.106(2) Uani 1 1 d .
H17A H 0.7194 1.2769 0.5509 0.128 Uiso 1 1 calc R
N18 N 0.4560(3) 1.3734(3) 0.1165(2) 0.0680(12) Uani 1 1 d .
H18 H 0.5223 1.3487 0.1194 0.082 Uiso 1 1 calc R
C18 C 0.7748(5) 1.2232(3) 0.4621(3) 0.0801(17) Uani 1 1 d .
N19 N 0.2694(8) 1.6566(6) 0.2855(5) 0.220(6) Uani 1 1 d .
C19 C 0.6401(4) 1.3482(3) 0.4194(3) 0.0610(13) Uani 1 1 d .
N20 N 0.6208(5) 1.7217(4) 0.1413(4) 0.1008(17) Uani 1 1 d .
C20 C 0.5081(4) 1.4521(4) 0.3452(3) 0.0753(16) Uani 1 1 d .
N21 N 0.3649(5) 1.6997(3) 0.0433(3) 0.0875(15) Uani 1 1 d .
C21 C 0.4565(5) 1.4647(5) 0.2845(3) 0.109(3) Uani 1 1 d .
H21 H 0.4750 1.4252 0.2565 0.131 Uiso 1 1 calc R
C22 C 0.3805(6) 1.5322(6) 0.2650(3) 0.137(4) Uani 1 1 d .
H22 H 0.3483 1.5409 0.2221 0.165 Uiso 1 1 calc R
C23 C 0.3518(6) 1.5849(5) 0.3051(4) 0.121(3) Uani 1 1 d .
C24 C 0.3981(6) 1.5718(5) 0.3684(4) 0.126(3) Uani 1 1 d .
H24 H 0.3741 1.6092 0.3992 0.151 Uiso 1 1 calc R
C25 C 0.4774(5) 1.5058(4) 0.3865(3) 0.093(2) Uani 1 1 d .
H25 H 0.5108 1.4981 0.4285 0.111 Uiso 1 1 calc R
C26 C 0.6100(6) 0.8261(4) 0.3423(3) 0.0825(17) Uani 1 1 d .
C27 C 0.5242(7) 0.8013(5) 0.3651(4) 0.110(2) Uani 1 1 d .
H27 H 0.4664 0.8259 0.3382 0.132 Uiso 1 1 calc R
C28 C 0.5201(10) 0.7432(7) 0.4244(6) 0.142(4) Uani 1 1 d .
H28 H 0.4602 0.7262 0.4395 0.170 Uiso 1 1 calc R
C29 C 0.6007(10) 0.7094(5) 0.4622(5) 0.138(4) Uani 1 1 d .
H29 H 0.5978 0.6689 0.5053 0.165 Uiso 1 1 calc R
C30 C 0.6923(7) 0.7337(4) 0.4385(4) 0.117(3) Uani 1 1 d .
H30 H 0.7504 0.7089 0.4651 0.141 Uiso 1 1 calc R
C31 C 0.6186(5) 0.8904(4) 0.2764(3) 0.0746(15) Uani 1 1 d .
C32 C 0.5439(6) 0.9275(5) 0.2324(4) 0.107(2) Uani 1 1 d .
H32 H 0.4827 0.9123 0.2427 0.129 Uiso 1 1 calc R
C33 C 0.5544(5) 0.9857(4) 0.1742(4) 0.097(2) Uani 1 1 d .
H33 H 0.4997 1.0121 0.1445 0.116 Uiso 1 1 calc R
C34 C 0.6416(4) 1.0078(3) 0.1566(3) 0.0693(14) Uani 1 1 d .
C35 C 0.7177(4) 0.9656(3) 0.2032(2) 0.0599(12) Uani 1 1 d .
H35 H 0.7804 0.9787 0.1929 0.072 Uiso 1 1 calc R
C36 C 0.6587(4) 1.0716(3) 0.0907(3) 0.0727(15) Uani 1 1 d .
H36A H 0.6914 1.0483 0.0463 0.087 Uiso 1 1 calc R
H36B H 0.5904 1.1094 0.0798 0.087 Uiso 1 1 calc R
C37 C 0.8168(4) 1.1092(3) 0.0622(3) 0.0614(13) Uani 1 1 d .
C38 C 0.9548(4) 1.1729(3) 0.0396(2) 0.0589(13) Uani 1 1 d .
C39 C 1.0330(4) 1.1177(3) 0.0035(3) 0.0616(13) Uani 1 1 d .
H39 H 1.0224 1.0712 0.0001 0.074 Uiso 1 1 calc R
C40 C 1.1275(4) 1.1333(3) -0.0274(3) 0.0694(15) Uani 1 1 d .
H40 H 1.1809 1.0967 -0.0524 0.083 Uiso 1 1 calc R
C41 C 1.1446(4) 1.1999(4) -0.0225(3) 0.0752(15) Uani 1 1 d .
H41 H 1.2087 1.2094 -0.0446 0.090 Uiso 1 1 calc R
C42 C 1.0695(4) 1.2523(3) 0.0141(3) 0.0704(14) Uani 1 1 d .
H42 H 1.0819 1.2978 0.0184 0.085 Uiso 1 1 calc R
C43 C 0.9730(4) 1.2392(3) 0.0457(3) 0.0595(13) Uani 1 1 d .
C44 C 0.8687(4) 1.3724(3) 0.0653(3) 0.0601(12) Uani 1 1 d .
C45 C 0.7589(4) 1.4864(3) 0.1215(3) 0.0636(13) Uani 1 1 d .
C46 C 0.7015(4) 1.5044(4) 0.1887(3) 0.0776(16) Uani 1 1 d .
H46 H 0.6938 1.4637 0.2305 0.093 Uiso 1 1 calc R
C47 C 0.6559(5) 1.5808(4) 0.1946(3) 0.0849(18) Uani 1 1 d .
H47 H 0.6150 1.5932 0.2400 0.102 Uiso 1 1 calc R
C48 C 0.6694(4) 1.6393(4) 0.1348(3) 0.0783(16) Uani 1 1 d .
C49 C 0.7282(4) 1.6233(4) 0.0676(3) 0.0750(15) Uani 1 1 d .
H49 H 0.7375 1.6647 0.0269 0.090 Uiso 1 1 calc R
C50 C 0.7732(4) 1.5468(3) 0.0604(3) 0.0687(14) Uani 1 1 d .
H50 H 0.8134 1.5349 0.0146 0.082 Uiso 1 1 calc R
C51 C 0.9078(5) 0.8038(4) 0.4680(3) 0.0848(18) Uani 1 1 d .
C52 C 0.9689(6) 0.7627(4) 0.5264(3) 0.104(2) Uani 1 1 d .
H52 H 0.9648 0.7866 0.5664 0.125 Uiso 1 1 calc R
C53 C 1.0329(8) 0.6897(5) 0.5254(4) 0.150(4) Uani 1 1 d .
H53 H 1.0758 0.6629 0.5637 0.180 Uiso 1 1 calc R
C54 C 1.0363(8) 0.6535(5) 0.4682(4) 0.159(4) Uani 1 1 d .
H54 H 1.0765 0.6006 0.4686 0.191 Uiso 1 1 calc R
C55 C 0.9790(7) 0.6977(4) 0.4112(4) 0.129(3) Uani 1 1 d .
H55 H 0.9860 0.6755 0.3695 0.155 Uiso 1 1 calc R
C56 C 0.8326(4) 0.8808(3) 0.4665(3) 0.0704(15) Uani 1 1 d .
C57 C 0.8144(4) 0.9235(3) 0.5205(3) 0.0724(15) Uani 1 1 d .
H57 H 0.8563 0.9047 0.5596 0.087 Uiso 1 1 calc R
C58 C 0.7360(4) 0.9932(3) 0.5179(3) 0.0679(14) Uani 1 1 d .
H58 H 0.7231 1.0224 0.5553 0.081 Uiso 1 1 calc R
C59 C 0.6754(4) 1.0206(3) 0.4598(2) 0.0586(12) Uani 1 1 d .
C60 C 0.7010(4) 0.9781(3) 0.4056(3) 0.0662(14) Uani 1 1 d .
H60 H 0.6626 0.9980 0.3643 0.079 Uiso 1 1 calc R
C61 C 0.5826(4) 1.0927(3) 0.4621(3) 0.0698(14) Uani 1 1 d .
H61A H 0.5248 1.0774 0.4969 0.084 Uiso 1 1 calc R
H61B H 0.6003 1.1291 0.4831 0.084 Uiso 1 1 calc R
C62 C 0.4838(4) 1.1086(4) 0.3636(3) 0.0756(16) Uani 1 1 d .
C63 C 0.3946(4) 1.1448(4) 0.2496(3) 0.0840(18) Uani 1 1 d .
C64 C 0.3434(5) 1.0903(5) 0.2709(4) 0.114(3) Uani 1 1 d .
H64 H 0.3440 1.0596 0.3205 0.137 Uiso 1 1 calc R
C65 C 0.2907(6) 1.0784(6) 0.2225(5) 0.138(3) Uani 1 1 d .
H65 H 0.2546 1.0406 0.2393 0.166 Uiso 1 1 calc R
C66 C 0.2904(6) 1.1214(5) 0.1498(4) 0.123(3) Uani 1 1 d .
H66 H 0.2544 1.1135 0.1162 0.148 Uiso 1 1 calc R
C67 C 0.3424(5) 1.1754(5) 0.1270(4) 0.102(2) Uani 1 1 d .
H67 H 0.3443 1.2035 0.0764 0.122 Uiso 1 1 calc R
C68 C 0.3939(4) 1.1909(4) 0.1765(3) 0.0834(18) Uani 1 1 d .
C69 C 0.3920(4) 1.3264(4) 0.1310(3) 0.0697(15) Uani 1 1 d .
C70 C 0.4287(4) 1.4540(3) 0.0982(2) 0.0628(14) Uani 1 1 d .
C71 C 0.5058(4) 1.4871(4) 0.0917(3) 0.0684(15) Uani 1 1 d .
H71 H 0.5738 1.4542 0.1000 0.082 Uiso 1 1 calc R
C72 C 0.4863(4) 1.5670(3) 0.0733(3) 0.0697(14) Uani 1 1 d .
H72 H 0.5403 1.5891 0.0683 0.084 Uiso 1 1 calc R
C73 C 0.3873(4) 1.6141(3) 0.0623(3) 0.0718(15) Uani 1 1 d .
C74 C 0.3094(4) 1.5826(4) 0.0679(3) 0.0764(17) Uani 1 1 d .
H74 H 0.2417 1.6162 0.0595 0.092 Uiso 1 1 calc R
C75 C 0.3280(4) 1.5031(4) 0.0856(3) 0.0712(15) Uani 1 1 d .
H75 H 0.2738 1.4816 0.0892 0.085 Uiso 1 1 calc R
O1S O 0.8783(5) 1.3987(4) 0.2913(4) 0.157(3) Uani 1 1 d .
N1S N 1.0174(5) 1.3411(6) 0.2168(4) 0.126(3) Uani 1 1 d .
C1S C 0.9416(8) 1.3419(7) 0.2757(6) 0.130(3) Uani 1 1 d .
H1S H 0.9388 1.2931 0.3070 0.156 Uiso 1 1 calc R
O2S O 1.2404(7) 1.4257(6) 0.4487(4) 0.200(4) Uani 1 1 d .
N2S N 1.2019(7) 1.4085(7) 0.3429(5) 0.165(3) Uani 1 1 d .
C2S C 1.0352(7) 1.4099(6) 0.1550(5) 0.130(3) Uani 1 1 d .
H2S1 H 1.0096 1.4108 0.1098 0.195 Uiso 1 1 calc R
H2S2 H 1.1096 1.4041 0.1438 0.195 Uiso 1 1 calc R
H2S3 H 0.9979 1.4588 0.1721 0.195 Uiso 1 1 calc R
N3S N 0.9227(9) 1.5389(5) 0.3896(6) 0.170(3) Uani 1 1 d .
C3S C 1.0922(6) 1.2656(5) 0.2112(5) 0.124(3) Uani 1 1 d .
H3S1 H 1.0780 1.2264 0.2554 0.187 Uiso 1 1 calc R
H3S2 H 1.1623 1.2682 0.2086 0.187 Uiso 1 1 calc R
H3S3 H 1.0869 1.2511 0.1659 0.187 Uiso 1 1 calc R
C4S C 1.1884(10) 1.4501(8) 0.3969(6) 0.161(4) Uani 1 1 d .
H4S H 1.1368 1.4996 0.3939 0.193 Uiso 1 1 calc R
C5S C 1.2763(14) 1.3369(10) 0.3388(9) 0.238(7) Uiso 1 1 d .
H5S1 H 1.3156 1.3198 0.3813 0.357 Uiso 1 1 calc R
H5S2 H 1.3236 1.3419 0.2918 0.357 Uiso 1 1 calc R
H5S3 H 1.2422 1.2983 0.3406 0.357 Uiso 1 1 calc R
C6S C 1.1390(15) 1.4535(12) 0.2782(11) 0.277(8) Uiso 1 1 d .
H6S1 H 1.0855 1.4298 0.2797 0.415 Uiso 1 1 calc R
H6S2 H 1.1851 1.4518 0.2305 0.415 Uiso 1 1 calc R
H6S3 H 1.1059 1.5080 0.2831 0.415 Uiso 1 1 calc R
C7S C 0.7507(8) 1.5118(6) 0.4084(7) 0.163(4) Uani 1 1 d .
H7S1 H 0.7214 1.5071 0.4615 0.245 Uiso 1 1 calc R
H7S2 H 0.7605 1.4633 0.3930 0.245 Uiso 1 1 calc R
H7S3 H 0.7032 1.5554 0.3782 0.245 Uiso 1 1 calc R
C8S C 0.8416(10) 1.5246(5) 0.3984(6) 0.136(3) Uani 1 1 d .

loop_
_atom_site_aniso_label
_atom_site_aniso_U_11
_atom_site_aniso_U_22
_atom_site_aniso_U_33
_atom_site_aniso_U_23
_atom_site_aniso_U_13
_atom_site_aniso_U_12
Ni1 0.0943(6) 0.0733(5) 0.0403(4) -0.0001(3) -0.0218(3) -0.0024(4)
S1 0.0474(7) 0.0836(9) 0.0398(6) 0.0003(6) -0.0197(5) -0.0032(6)
O1 0.071(2) 0.087(3) 0.0486(19) 0.0104(17) -0.0208(16) -0.022(2)
N1 0.085(3) 0.078(3) 0.053(3) -0.009(2) -0.017(2) -0.002(3)
C1 0.086(4) 0.072(4) 0.048(3) -0.008(3) -0.035(3) 0.014(3)
O2 0.064(2) 0.083(3) 0.063(2) 0.0088(19) -0.0264(17) -0.0035(19)
N2 0.065(3) 0.070(3) 0.045(2) -0.005(2) -0.0286(19) 0.012(2)
C2 0.089(4) 0.081(4) 0.058(3) -0.006(3) -0.026(3) 0.010(4)
O3 0.060(2) 0.093(3) 0.0447(17) -0.0054(17) -0.0284(15) 0.0100(19)
N3 0.127(5) 0.082(3) 0.046(2) -0.009(2) 0.007(3) -0.022(3)
C3 0.109(5) 0.082(5) 0.063(4) -0.012(3) -0.030(4) 0.014(4)
O4 0.060(2) 0.105(3) 0.0510(19) -0.0164(19) -0.0079(16) -0.014(2)
N4 0.078(3) 0.079(3) 0.037(2) -0.008(2) -0.0115(19) -0.021(2)
C4 0.107(5) 0.090(5) 0.068(4) -0.012(3) -0.023(4) -0.011(4)
O5 0.069(2) 0.080(3) 0.081(3) -0.026(2) -0.009(2) -0.007(2)
N5 0.118(4) 0.069(3) 0.053(3) -0.005(2) -0.031(3) 0.013(3)
C5 0.106(5) 0.084(4) 0.061(4) -0.014(3) -0.014(3) -0.010(4)
O6 0.067(2) 0.073(2) 0.0488(19) -0.0006(17) -0.0114(16) -0.0053(18)
N6 0.077(3) 0.078(3) 0.035(2) 0.0009(19) -0.0190(19) -0.005(2)
C6 0.064(3) 0.076(4) 0.039(3) 0.004(3) -0.024(2) 0.012(3)
O7 0.091(3) 0.130(4) 0.069(3) 0.036(3) -0.026(2) -0.055(3)
N7 0.057(2) 0.082(3) 0.057(2) -0.010(2) -0.030(2) 0.007(2)
C7 0.079(4) 0.082(4) 0.054(3) -0.010(3) -0.027(3) 0.015(3)
O8 0.048(2) 0.125(4) 0.102(3) -0.004(3) -0.028(2) -0.014(2)
N8 0.067(3) 0.076(3) 0.048(2) 0.000(2) -0.028(2) 0.001(2)
C8 0.061(3) 0.080(4) 0.057(3) 0.002(3) -0.024(3) 0.004(3)
O9 0.063(2) 0.105(3) 0.065(2) -0.010(2) -0.0387(18) 0.005(2)
N9 0.078(3) 0.084(3) 0.037(2) 0.002(2) -0.0253(19) 0.013(3)
C9 0.052(3) 0.066(3) 0.059(3) -0.004(3) -0.035(2) 0.013(3)
O10 0.089(3) 0.074(2) 0.0406(18) -0.0035(17) -0.0296(17) 0.002(2)
N10 0.082(3) 0.090(3) 0.040(2) -0.011(2) -0.031(2) 0.024(3)
C10 0.059(3) 0.071(4) 0.047(3) 0.001(2) -0.027(2) -0.001(3)
O11 0.090(3) 0.103(3) 0.078(3) 0.005(2) -0.038(2) 0.031(3)
N11 0.062(3) 0.082(3) 0.057(2) -0.003(2) -0.018(2) -0.013(2)
C11 0.045(3) 0.102(5) 0.055(3) -0.003(3) -0.022(2) 0.004(3)
O12 0.106(4) 0.096(4) 0.113(4) 0.002(3) -0.032(3) -0.009(3)
N12 0.056(2) 0.063(3) 0.050(2) 0.0015(19) -0.0157(19) -0.006(2)
C12 0.065(3) 0.066(3) 0.053(3) 0.005(2) -0.030(3) -0.002(3)
O13 0.267(9) 0.289(10) 0.184(7) -0.124(7) -0.174(7) 0.176(8)
N13 0.061(2) 0.068(3) 0.051(2) -0.003(2) -0.0144(19) -0.005(2)
C13 0.074(3) 0.073(4) 0.048(3) 0.001(2) -0.025(2) 0.003(3)
O14 0.328(11) 0.171(7) 0.182(7) -0.108(6) -0.161(7) 0.132(7)
N14 0.063(2) 0.070(3) 0.050(2) -0.003(2) -0.0162(19) -0.002(2)
C14 0.086(4) 0.079(4) 0.052(3) 0.004(3) -0.034(3) 0.013(3)
O15 0.096(3) 0.084(3) 0.137(5) -0.017(3) -0.011(3) -0.013(3)
N15 0.062(3) 0.079(3) 0.048(2) 0.002(2) -0.019(2) -0.003(2)
C15 0.124(5) 0.089(5) 0.061(4) 0.002(3) -0.047(4) 0.024(4)
O16 0.166(5) 0.100(4) 0.128(5) -0.046(4) -0.016(4) 0.007(4)
N16 0.062(3) 0.108(4) 0.052(2) 0.016(2) -0.024(2) -0.022(3)
C16 0.145(6) 0.109(6) 0.048(3) -0.002(3) -0.040(4) 0.041(5)
N17 0.052(2) 0.098(4) 0.054(2) 0.015(2) -0.0251(19) -0.019(3)
C17 0.124(5) 0.102(5) 0.042(3) -0.004(3) -0.036(3) 0.034(4)
N18 0.043(2) 0.087(3) 0.053(2) 0.005(2) -0.0235(18) 0.000(2)
C18 0.088(4) 0.082(4) 0.043(3) 0.010(3) -0.029(3) 0.004(3)
N19 0.238(10) 0.211(9) 0.137(6) -0.102(7) -0.135(7) 0.138(8)
C19 0.056(3) 0.073(3) 0.041(3) 0.008(2) -0.018(2) -0.012(3)
N20 0.094(4) 0.094(5) 0.097(4) -0.031(4) -0.013(3) 0.002(3)
C20 0.066(3) 0.094(4) 0.034(2) -0.003(3) -0.021(2) 0.015(3)
N21 0.089(4) 0.081(4) 0.061(3) 0.000(3) -0.028(3) 0.011(3)
C21 0.088(4) 0.152(6) 0.046(3) -0.025(3) -0.033(3) 0.033(4)
C22 0.105(5) 0.181(8) 0.052(3) -0.037(4) -0.036(3) 0.071(5)
C23 0.120(6) 0.122(6) 0.079(4) -0.032(4) -0.058(4) 0.051(5)
C24 0.147(7) 0.119(6) 0.075(4) -0.032(4) -0.062(4) 0.043(5)
C25 0.110(5) 0.085(4) 0.054(3) -0.013(3) -0.044(3) 0.025(4)
C26 0.111(5) 0.087(4) 0.054(3) -0.021(3) -0.004(3) -0.036(4)
C27 0.135(6) 0.117(6) 0.076(4) -0.018(4) 0.027(4) -0.065(5)
C28 0.173(10) 0.137(8) 0.094(6) -0.021(6) 0.019(7) -0.046(8)
C29 0.196(10) 0.098(6) 0.082(6) 0.005(5) 0.048(7) -0.059(7)
C30 0.162(7) 0.092(5) 0.057(4) 0.004(3) 0.004(4) -0.014(5)
C31 0.090(4) 0.087(4) 0.051(3) -0.011(3) -0.004(3) -0.038(4)
C32 0.091(5) 0.152(7) 0.093(5) 0.003(5) -0.032(4) -0.065(5)
C33 0.078(4) 0.136(6) 0.076(4) 0.018(4) -0.037(3) -0.048(4)
C34 0.063(3) 0.093(4) 0.047(3) -0.005(3) -0.022(2) -0.017(3)
C35 0.052(3) 0.080(3) 0.044(3) -0.007(2) -0.010(2) -0.019(3)
C36 0.055(3) 0.093(4) 0.054(3) -0.006(3) -0.021(2) -0.002(3)
C37 0.053(3) 0.064(3) 0.048(3) 0.010(2) -0.023(2) -0.001(3)
C38 0.052(3) 0.067(3) 0.043(2) 0.011(2) -0.026(2) -0.006(3)
C39 0.065(3) 0.057(3) 0.051(3) -0.001(2) -0.022(2) -0.003(3)
C40 0.060(3) 0.070(4) 0.055(3) -0.001(3) -0.021(2) 0.006(3)
C41 0.056(3) 0.089(4) 0.067(3) -0.005(3) -0.015(3) -0.010(3)
C42 0.063(3) 0.078(4) 0.061(3) -0.005(3) -0.020(3) -0.009(3)
C43 0.056(3) 0.064(3) 0.045(3) 0.002(2) -0.018(2) -0.005(3)
C44 0.051(3) 0.070(3) 0.049(3) -0.004(3) -0.016(2) -0.007(3)
C45 0.055(3) 0.069(3) 0.055(3) -0.005(3) -0.023(2) -0.001(3)
C46 0.073(3) 0.081(4) 0.056(3) -0.009(3) -0.020(3) 0.008(3)
C47 0.075(4) 0.097(5) 0.059(3) -0.017(3) -0.017(3) 0.007(3)
C48 0.072(4) 0.076(4) 0.079(4) -0.025(3) -0.024(3) 0.001(3)
C49 0.064(3) 0.075(4) 0.079(4) -0.003(3) -0.022(3) -0.015(3)
C50 0.057(3) 0.076(4) 0.059(3) -0.008(3) -0.017(2) -0.002(3)
C51 0.101(4) 0.077(4) 0.048(3) -0.002(3) -0.030(3) 0.011(3)
C52 0.139(6) 0.082(4) 0.055(3) 0.003(3) -0.048(4) 0.019(4)
C53 0.206(9) 0.104(6) 0.079(5) -0.013(4) -0.082(5) 0.061(6)
C54 0.220(10) 0.104(6) 0.092(5) -0.020(5) -0.088(6) 0.066(6)
C55 0.197(8) 0.085(5) 0.065(4) -0.017(4) -0.047(5) 0.026(5)
C56 0.088(4) 0.066(3) 0.038(2) 0.009(2) -0.022(2) -0.007(3)
C57 0.083(4) 0.084(4) 0.039(3) 0.004(3) -0.024(2) -0.015(3)
C58 0.075(3) 0.075(4) 0.039(2) 0.001(2) -0.017(2) -0.010(3)
C59 0.064(3) 0.062(3) 0.036(2) 0.000(2) -0.012(2) -0.009(3)
C60 0.071(3) 0.071(3) 0.040(2) 0.006(2) -0.016(2) -0.010(3)
C61 0.070(3) 0.082(4) 0.037(2) 0.008(2) -0.012(2) -0.010(3)
C62 0.063(3) 0.103(5) 0.041(3) 0.014(3) -0.003(2) -0.025(3)
C63 0.054(3) 0.118(5) 0.066(3) 0.013(3) -0.014(3) -0.030(4)
C64 0.079(4) 0.165(7) 0.084(4) 0.027(5) -0.029(4) -0.049(5)
C65 0.110(6) 0.206(10) 0.107(6) 0.024(6) -0.050(5) -0.080(6)
C66 0.105(5) 0.165(8) 0.112(6) 0.025(5) -0.062(5) -0.071(6)
C67 0.085(4) 0.139(6) 0.072(4) 0.026(4) -0.040(3) -0.041(5)
C68 0.060(3) 0.118(5) 0.060(3) 0.013(3) -0.027(3) -0.026(4)
C69 0.042(3) 0.105(4) 0.046(3) 0.001(3) -0.016(2) -0.010(3)
C70 0.051(3) 0.080(4) 0.039(2) 0.003(2) -0.020(2) -0.001(3)
C71 0.047(3) 0.094(4) 0.045(3) 0.002(3) -0.021(2) -0.001(3)
C72 0.063(3) 0.083(4) 0.045(3) 0.003(3) -0.025(2) -0.002(3)
C73 0.064(3) 0.082(4) 0.047(3) 0.001(3) -0.024(2) 0.005(3)
C74 0.058(3) 0.095(5) 0.046(3) -0.004(3) -0.023(2) 0.014(3)
C75 0.045(3) 0.098(4) 0.047(3) 0.001(3) -0.024(2) 0.005(3)
O1S 0.115(4) 0.161(6) 0.187(6) -0.086(5) -0.077(4) 0.038(4)
N1S 0.076(4) 0.201(9) 0.107(5) -0.054(6) -0.020(4) -0.028(5)
C1S 0.121(7) 0.153(9) 0.121(7) -0.032(6) -0.060(6) -0.018(7)
O2S 0.222(8) 0.246(9) 0.109(5) -0.046(5) -0.054(5) -0.017(7)
N2S 0.126(6) 0.236(10) 0.119(6) -0.071(7) 0.001(5) -0.024(7)
C2S 0.111(6) 0.143(7) 0.131(7) -0.025(6) -0.038(5) -0.021(6)
N3S 0.176(9) 0.145(7) 0.169(8) 0.002(6) -0.020(7) -0.055(7)
C3S 0.094(5) 0.125(7) 0.150(7) -0.032(6) -0.040(5) -0.011(5)
C4S 0.195(11) 0.189(11) 0.094(6) -0.045(7) -0.022(7) -0.039(9)
C7S 0.111(7) 0.143(9) 0.231(13) -0.037(8) -0.033(7) -0.029(7)
C8S 0.126(8) 0.085(6) 0.165(9) 0.007(5) -0.021(7) -0.017(6)

loop_
_atom_type_symbol
_atom_type_description
_atom_type_scat_dispersion_real
_atom_type_scat_dispersion_imag
_atom_type_scat_source
C C 0.0033 0.0016 'International Tables Vol C Tables 4.2.6.8 and 6.1.1.4'
H H 0.0000 0.0000 'International Tables Vol C Tables 4.2.6.8 and 6.1.1.4'
N N 0.0061 0.0033 'International Tables Vol C Tables 4.2.6.8 and 6.1.1.4'
O O 0.0106 0.0060 'International Tables Vol C Tables 4.2.6.8 and 6.1.1.4'
S S 0.1246 0.1234 'International Tables Vol C Tables 4.2.6.8 and 6.1.1.4'
Ni Ni 0.3393 1.1124 'International Tables Vol C Tables 4.2.6.8 and 6.1.1.4'

loop_
_geom_angle_atom_site_label_1
_geom_angle_atom_site_label_2
_geom_angle_atom_site_label_3
_geom_angle
N5 Ni1 N4 172.23(18)
N5 Ni1 N6 78.72(18)
N4 Ni1 N6 96.13(16)
N5 Ni1 N2 92.53(19)
N4 Ni1 N2 93.80(16)
N6 Ni1 N2 95.97(18)
N5 Ni1 N3 96.1(2)
N4 Ni1 N3 78.1(2)
N6 Ni1 N3 92.06(18)
N2 Ni1 N3 169.20(19)
N5 Ni1 N1 94.65(19)
N4 Ni1 N1 90.99(17)
N6 Ni1 N1 171.50(19)
N2 Ni1 N1 78.9(2)
N3 Ni1 N1 94.0(2)
O1 S1 O4 110.2(2)
O1 S1 O3 110.2(2)
O4 S1 O3 109.9(2)
O1 S1 O2 109.6(2)
O4 S1 O2 108.5(2)
O3 S1 O2 108.3(2)
C1 N1 C5 119.0(5)
C1 N1 Ni1 114.3(4)
C5 N1 Ni1 126.7(4)
N1 C1 C2 121.9(6)
N1 C1 C6 115.7(5)
C2 C1 C6 122.4(6)
C6 N2 C10 120.1(5)
C6 N2 Ni1 114.2(4)
C10 N2 Ni1 125.2(4)
C3 C2 C1 117.8(7)
C26 N3 C30 117.5(7)
C26 N3 Ni1 115.7(4)
C30 N3 Ni1 126.8(6)
C4 C3 C2 120.5(7)
C31 N4 C35 118.1(4)
C31 N4 Ni1 115.6(4)
C35 N4 Ni1 126.3(4)
C3 C4 C5 118.2(7)
C55 N5 C51 119.0(5)
C55 N5 Ni1 126.7(4)
C51 N5 Ni1 114.3(4)
N1 C5 C4 122.6(7)
C60 N6 C56 117.7(4)
C60 N6 Ni1 127.0(3)
C56 N6 Ni1 115.3(4)
N2 C6 C7 119.6(6)
N2 C6 C1 116.5(5)
C7 C6 C1 123.7(5)
C12 N7 C11 120.4(4)
C8 C7 C6 120.6(6)
C12 N8 C13 123.4(4)
C7 C8 C9 119.1(6)
C19 N9 C18 127.0(4)
C10 C9 C8 118.6(6)
C10 C9 C11 121.2(5)
C8 C9 C11 120.2(5)
C19 N10 C20 128.3(5)
N2 C10 C9 122.0(5)
C37 N11 C36 122.1(5)
N7 C11 C9 113.1(5)
C37 N12 C38 126.9(4)
O9 C12 N7 123.8(5)
O9 C12 N8 122.8(5)
N7 C12 N8 113.4(4)
C44 N13 C43 124.7(4)
C18 C13 C14 119.1(5)
C18 C13 N8 120.3(4)
C14 C13 N8 120.6(5)
C44 N14 C45 128.2(4)
C15 C14 C13 121.0(6)
C62 N15 C61 119.3(5)
C16 C15 C14 120.6(5)
C63 N16 C62 125.3(5)
C15 C16 C17 120.3(6)
C69 N17 C68 122.6(4)
C18 C17 C16 119.1(6)
C70 N18 C69 128.2(4)
C13 C18 C17 119.8(5)
C13 C18 N9 117.9(5)
C17 C18 N9 122.3(5)
O14 N19 O13 118.5(8)
O14 N19 C23 121.2(7)
O13 N19 C23 119.3(8)
O10 C19 N9 127.2(4)
O10 C19 N10 122.4(5)
N9 C19 N10 110.3(4)
O16 N20 O15 124.4(7)
O16 N20 C48 117.5(7)
O15 N20 C48 118.1(6)
C25 C20 N10 125.6(5)
C25 C20 C21 118.7(5)
N10 C20 C21 115.6(5)
O11 N21 O12 124.0(6)
O11 N21 C73 117.5(6)
O12 N21 C73 118.4(5)
C22 C21 C20 121.1(7)
C23 C22 C21 119.7(6)
C22 C23 C24 120.1(6)
C22 C23 N19 120.2(7)
C24 C23 N19 119.7(7)
C25 C24 C23 120.4(7)
C20 C25 C24 119.7(6)
N3 C26 C27 122.3(6)
N3 C26 C31 114.4(6)
C27 C26 C31 123.3(7)
C28 C27 C26 121.3(10)
C29 C28 C27 119.1(11)
C28 C29 C30 120.5(8)
N3 C30 C29 119.3(8)
N4 C31 C32 121.1(5)
N4 C31 C26 116.1(6)
C32 C31 C26 122.8(6)
C31 C32 C33 120.7(6)
C32 C33 C34 121.4(6)
C33 C34 C35 115.2(5)
C33 C34 C36 123.7(5)
C35 C34 C36 121.1(5)
N4 C35 C34 123.5(5)
N11 C36 C34 114.4(4)
O5 C37 N11 121.9(5)
O5 C37 N12 125.2(5)
N11 C37 N12 112.9(5)
C43 C38 N12 117.7(5)
C43 C38 C39 119.9(5)
N12 C38 C39 122.3(5)
C38 C39 C40 118.1(5)
C41 C40 C39 121.7(5)
C42 C41 C40 119.9(5)
C41 C42 C43 120.2(6)
C38 C43 C42 120.0(5)
C38 C43 N13 119.9(4)
C42 C43 N13 119.9(5)
O6 C44 N14 125.5(5)
O6 C44 N13 123.7(5)
N14 C44 N13 110.7(4)
C46 C45 N14 116.0(5)
C46 C45 C50 119.8(5)
N14 C45 C50 124.2(5)
C47 C46 C45 120.1(5)
C48 C47 C46 119.8(5)
C47 C48 C49 121.5(6)
C47 C48 N20 119.8(6)
C49 C48 N20 118.7(6)
C50 C49 C48 119.4(5)
C49 C50 C45 119.4(5)
N5 C51 C52 119.4(6)
N5 C51 C56 116.7(5)
C52 C51 C56 123.8(5)
C53 C52 C51 120.0(6)
C52 C53 C54 120.1(6)
C55 C54 C53 117.1(7)
N5 C55 C54 124.1(7)
N6 C56 C57 120.9(5)
N6 C56 C51 114.9(5)
C57 C56 C51 124.2(5)
C58 C57 C56 120.3(5)
C57 C58 C59 119.4(5)
C60 C59 C58 117.6(5)
C60 C59 C61 123.6(4)
C58 C59 C61 118.7(4)
N6 C60 C59 123.9(4)
N15 C61 C59 115.7(4)
O7 C62 N15 125.1(5)
O7 C62 N16 123.7(6)
N15 C62 N16 111.1(5)
C64 C63 C68 119.7(6)
C64 C63 N16 124.5(5)
C68 C63 N16 115.8(5)
C63 C64 C65 121.9(7)
C66 C65 C64 120.0(8)
C67 C66 C65 119.1(7)
C66 C67 C68 122.1(6)
N17 C68 C63 120.8(5)
N17 C68 C67 122.0(5)
C63 C68 C67 117.2(6)
O8 C69 N17 123.2(6)
O8 C69 N18 124.3(6)
N17 C69 N18 112.5(4)
C71 C70 N18 117.1(4)
C71 C70 C75 119.1(5)
N18 C70 C75 123.9(5)
C70 C71 C72 121.4(5)
C73 C72 C71 118.7(6)
C74 C73 C72 121.0(6)
C74 C73 N21 119.6(5)
C72 C73 N21 119.4(6)
C73 C74 C75 120.9(5)
C74 C75 C70 118.9(6)
C1S N1S C3S 116.0(9)
C1S N1S C2S 128.4(9)
C3S N1S C2S 115.6(7)
O1S C1S N1S 124.8(11)
C4S N2S C5S 124.9(12)
C4S N2S C6S 114.1(12)
C5S N2S C6S 120.3(12)
O2S C4S N2S 122.6(12)
N3S C8S C7S 177.8(11)

loop_
_geom_bond_atom_site_label_1
_geom_bond_atom_site_label_2
_geom_bond_distance
Ni1 N5 2.079(5)
Ni1 N4 2.082(4)
Ni1 N6 2.082(4)
Ni1 N2 2.090(5)
Ni1 N3 2.091(6)
Ni1 N1 2.099(5)
S1 O1 1.457(4)
S1 O4 1.466(4)
S1 O3 1.474(3)
S1 O2 1.489(4)
N1 C1 1.339(8)
N1 C5 1.346(8)
C1 C2 1.407(8)
C1 C6 1.480(9)
N2 C6 1.338(7)
N2 C10 1.344(7)
C2 C3 1.382(9)
N3 C26 1.347(8)
N3 C30 1.365(8)
C3 C4 1.380(9)
N4 C31 1.331(7)
N4 C35 1.334(6)
C4 C5 1.382(9)
O5 C37 1.227(6)
N5 C55 1.320(8)
N5 C51 1.363(7)
O6 C44 1.218(6)
N6 C60 1.358(6)
N6 C56 1.362(6)
C6 C7 1.396(8)
O7 C62 1.201(7)
N7 C12 1.356(6)
N7 C11 1.433(6)
C7 C8 1.364(8)
O8 C69 1.217(6)
N8 C12 1.383(7)
N8 C13 1.410(6)
C8 C9 1.379(7)
O9 C12 1.217(6)
N9 C19 1.358(7)
N9 C18 1.424(6)
C9 C10 1.378(7)
C9 C11 1.547(8)
O10 C19 1.201(6)
N10 C19 1.387(6)
N10 C20 1.387(6)
O11 N21 1.223(6)
N11 C37 1.339(6)
N11 C36 1.445(7)
O12 N21 1.238(7)
N12 C37 1.383(7)
N12 C38 1.404(6)
O13 N19 1.213(9)
N13 C44 1.378(6)
N13 C43 1.428(6)
C13 C18 1.375(8)
C13 C14 1.395(7)
O14 N19 1.183(9)
N14 C44 1.372(6)
N14 C45 1.399(6)
C14 C15 1.360(8)
O15 N20 1.222(7)
N15 C62 1.354(7)
N15 C61 1.453(6)
C15 C16 1.332(9)
O16 N20 1.197(7)
N16 C63 1.415(8)
N16 C62 1.416(6)
C16 C17 1.417(8)
N17 C69 1.373(7)
N17 C68 1.404(7)
C17 C18 1.387(8)
N18 C70 1.382(7)
N18 C69 1.392(7)
N19 C23 1.446(10)
N20 C48 1.478(8)
C20 C25 1.326(8)
C20 C21 1.395(8)
N21 C73 1.477(8)
C21 C22 1.355(9)
C22 C23 1.299(10)
C23 C24 1.393(9)
C24 C25 1.357(9)
C26 C27 1.366(9)
C26 C31 1.487(8)
C27 C28 1.334(12)
C28 C29 1.327(14)
C29 C30 1.436(13)
C31 C32 1.339(9)
C32 C33 1.340(9)
C33 C34 1.356(8)
C34 C35 1.396(7)
C34 C36 1.508(7)
C38 C43 1.382(7)
C38 C39 1.406(7)
C39 C40 1.407(7)
C40 C41 1.374(8)
C41 C42 1.362(8)
C42 C43 1.416(7)
C45 C46 1.390(7)
C45 C50 1.407(7)
C46 C47 1.371(8)
C47 C48 1.368(9)
C48 C49 1.385(8)
C49 C50 1.378(8)
C51 C52 1.414(8)
C51 C56 1.453(8)
C52 C53 1.347(9)
C53 C54 1.395(11)
C54 C55 1.375(10)
C56 C57 1.378(7)
C57 C58 1.373(7)
C58 C59 1.396(7)
C59 C60 1.365(7)
C59 C61 1.510(7)
C63 C64 1.363(9)
C63 C68 1.405(8)
C64 C65 1.382(11)
C65 C66 1.380(10)
C66 C67 1.362(9)
C67 C68 1.423(9)
C70 C71 1.378(7)
C70 C75 1.410(7)
C71 C72 1.379(8)
C72 C73 1.375(7)
C73 C74 1.370(8)
C74 C75 1.373(8)
O1S C1S 1.180(10)
N1S C1S 1.347(11)
N1S C3S 1.447(10)
N1S C2S 1.531(11)
O2S C4S 1.225(12)
N2S C4S 1.378(12)
N2S C5S 1.387(16)
N2S C6S 1.53(2)
N3S C8S 1.210(13)
C7S C8S 1.329(13)
